data_6000106
loop_
_publ_author_name
'Kandyel, E.'
'Wu, X. J.'
'Tajima, S.'

_publ_section_title
;
 Annealing study on (Tl1-xHgx)(2)Sr2Ca2Cu3Oy and determination of its
 crystal structure by X-ray powder diffractometry
;
_journal_name_full 'Journal of Physics and Chemistry of Solids'
_journal_page_first 1379
_journal_page_last 1388
_journal_paper_doi 10.1016/S0022-3697(00)00021-4
_journal_volume 61
_journal_year 2000
_chemical_formula_sum 'Ca1.85 Cu3.22 O10 Sr2 Tl1.93'
_space_group_crystal_system tetragonal
_space_group_IT_number 139
_space_group_name_Hall '-I 4 2'
_space_group_name_H-M_alt 'I 4/m m m'
_symmetry_space_group_name_Hall '-I 4 2'
_symmetry_space_group_name_H-M 'I 4/m m m'
_cell_angle_alpha 90.000
_cell_angle_beta 90.000
_cell_angle_gamma 90.000
_cell_length_a 3.8130(5)
_cell_length_b 3.8130(5)
_cell_length_c 34.7230(4)
_cell_volume 504.84
_refine_ls_R_factor_all 0.0340
_refine_ls_wR_factor_all 0.0453
_cod_database_code 6000106

loop_
_space_group_symop_id
_space_group_symop_operation_xyz
1 x,y,z
2 -y,x,z
3 -x,-y,z
4 y,-x,z
5 x,-y,-z
6 y,x,-z
7 -x,y,-z
8 -y,-x,-z
9 -x,-y,-z
10 y,-x,-z
11 x,y,-z
12 -y,x,-z
13 -x,y,z
14 -y,-x,z
15 x,-y,z
16 y,x,z
17 x+1/2,y+1/2,z+1/2
18 -y+1/2,x+1/2,z+1/2
19 -x+1/2,-y+1/2,z+1/2
20 y+1/2,-x+1/2,z+1/2
21 x+1/2,-y+1/2,-z+1/2
22 y+1/2,x+1/2,-z+1/2
23 -x+1/2,y+1/2,-z+1/2
24 -y+1/2,-x+1/2,-z+1/2
25 -x+1/2,-y+1/2,-z+1/2
26 y+1/2,-x+1/2,-z+1/2
27 x+1/2,y+1/2,-z+1/2
28 -y+1/2,x+1/2,-z+1/2
29 -x+1/2,y+1/2,z+1/2
30 -y+1/2,-x+1/2,z+1/2
31 x+1/2,-y+1/2,z+1/2
32 y+1/2,x+1/2,z+1/2

loop_
_atom_site_label
_atom_site_type_symbol
_atom_site_site_symmetry_multiplicity
_atom_site_Wyckoff_symbol
_atom_site_fract_x
_atom_site_fract_y
_atom_site_fract_z
_atom_site_occupancy
_atom_site_B_iso_or_equiv
Tl(1) Tl 4 e 0.0 0.0 0.2193(1) 0.89(1) 0.88(7)
Cu(1) Cu 4 e 0.0 0.0 0.2193 0.11 0.88
Sr Sr 4 e 0.5 0.5 0.1452(1) 1 0.6(1)
Ca(1) Ca 4 e 0.5 0.5 0.0477(8) 0.925(6) 0.3(2)
Tl(2) Tl 4 e 0.5 0.5 0.0477 0.075 0.3
Cu(2) Cu 2 a 0.0 0.0 0.0 1 0.4(2)
Cu(3) Cu 4 e 0.0 0.0 0.0937(2) 1 0.2(2)
O(1) O 4 e 0.5 0.0 0.0 1 1
O(2) O 8 g 0.0 0.5 0.0900(5) 1 1
O(3) O 4 e 0.0 0.0 0.1589(8) 1 1
O(4) O 16 m 0.578(5) 0.578 0.2191(8) 0.25 1
